data_1510567
loop_
_publ_author_name
'Brunnbauer, G.'
'Klepp, K.O.'

_publ_section_title
;
 Na7Au5S6 - a novel thioaurate(I) based on a b.c.c. chalcogen packing
;
_journal_name_full 'Journal of Alloys Compd.'
_journal_page_first 252
_journal_page_last 262
_journal_paper_doi 10.1016/0925-8388(92)90749-Y
_journal_volume 183
_journal_year 1992
_chemical_formula_sum 'Au5 Na7 S6'
_chemical_name_systematic 'Na7 (Au5 S6)'
_space_group_IT_number 60
_symmetry_space_group_name_Hall '-P 2n 2ab'
_symmetry_space_group_name_H-M 'P b c n'
_cell_angle_alpha 90
_cell_angle_beta 90
_cell_angle_gamma 90
_cell_formula_units_Z 4
_cell_length_a 10.424
_cell_length_b 7.024
_cell_length_c 22.27
_cell_volume 1630.569
_citation_journal_id_ASTM JALCEU
_cod_data_source_file gold_671.cif
_cod_data_source_block Au5Na7S6
_cod_database_code 1510567

loop_
_symmetry_equiv_pos_as_xyz
x,y,z
-x+1/2,-y+1/2,z+1/2
x+1/2,-y+1/2,-z
-x,y,-z+1/2
-x,-y,-z
x-1/2,y-1/2,-z-1/2
-x-1/2,y-1/2,z
x,-y,z-1/2

loop_
_atom_site_label
_atom_site_type_symbol
_atom_site_fract_x
_atom_site_fract_y
_atom_site_fract_z
_atom_site_occupancy
_atom_site_U_iso_or_equiv
Na2 Na+1 0.262 0.504 0.592 1 0.0
Au2 Au+1 0.0023 0.4711 0.3274 1 0.0
Au3 Au+1 0.2453 0.7288 0.2519 1 0.0
Au1 Au+1 0.5 0.5 0.5 1 0.0
Na3 Na+1 0.378 0.338 0.3792 1 0.0
Na4 Na+1 0.607 0.12 0.544 1 0.0
S3 S-2 0.378 0.759 0.666 1 0.0
S1 S-2 0.357 0.25 0.501 1 0.0
S2 S-2 0.134 0.212 0.337 1 0.0
Na1 Na+1 0 -0.004 0.25 1 0.0
